data_4032898
loop_
_publ_author_name
'Shao, Pan-Lin'
'Li, Zi-Rui'
'Wang, Zhi-Peng'
'Zhou, Ming-Hui'
'Wu, Qi'
'Hu, Ping'
'He, Yun'

_publ_section_title
;
 [3 + 2] Cycloaddition of Azaoxyallyl Cations with Cyclic Ketones: Access
 to Spiro-4-oxazolidinones.
;
_journal_issue 19
_journal_name_full 'The Journal of organic chemistry'
_journal_page_first 10680
_journal_page_last 10686
_journal_paper_doi 10.1021/acs.joc.7b01728
_journal_volume 82
_journal_year 2017
_chemical_formula_moiety 'C19 H19 N O4'
_chemical_formula_sum 'C19 H19 N O4'
_chemical_formula_weight 325.35
_space_group_crystal_system trigonal
_space_group_IT_number 148
_space_group_name_Hall '-R 3'
_space_group_name_H-M_alt 'R -3'
_symmetry_space_group_name_Hall '-R 3'
_symmetry_space_group_name_H-M 'R -3 :H'
_atom_sites_solution_hydrogens geom
_atom_sites_solution_primary direct
_audit_creation_date 2017-07-08
_audit_creation_method
;
Olex2 1.2-alpha
(compiled 2017.06.06 svn.r3414 for OlexSys, GUI svn.r5353)
;
_cell_angle_alpha 90
_cell_angle_beta 90
_cell_angle_gamma 120
_cell_formula_units_Z 18
_cell_length_a 35.153(2)
_cell_length_b 35.153(2)
_cell_length_c 8.9968(5)
_cell_measurement_reflns_used 2940
_cell_measurement_temperature 200(2)
_cell_measurement_theta_max 27.7720
_cell_measurement_theta_min 4.0310
_cell_volume 9628.2(9)
_computing_molecular_graphics 'Olex2 (Dolomanov et al., 2009)'
_computing_publication_material 'Olex2 (Dolomanov et al., 2009)'
_computing_structure_refinement 'ShelXL (Sheldrick, 2015)'
_computing_structure_solution 'SIR2004 (Burla et al., 2007)'
_diffrn_ambient_temperature 200(2)
_diffrn_detector_area_resol_mean 16.0892
_diffrn_measured_fraction_theta_full 0.992
_diffrn_measured_fraction_theta_max 0.992
_diffrn_measurement_device_type 'SuperNova, Single source at offset, Eos'
_diffrn_measurement_method '\w scans'
_diffrn_radiation_type MoK\a
_diffrn_radiation_wavelength 0.71073
_diffrn_reflns_av_R_equivalents 0.0164
_diffrn_reflns_av_unetI/netI 0.0357
_diffrn_reflns_Laue_measured_fraction_full 0.992
_diffrn_reflns_Laue_measured_fraction_max 0.992
_diffrn_reflns_limit_h_max 43
_diffrn_reflns_limit_h_min -22
_diffrn_reflns_limit_k_max 17
_diffrn_reflns_limit_k_min -43
_diffrn_reflns_limit_l_max 11
_diffrn_reflns_limit_l_min -6
_diffrn_reflns_number 6780
_diffrn_reflns_point_group_measured_fraction_full 0.992
_diffrn_reflns_point_group_measured_fraction_max 0.992
_diffrn_reflns_theta_full 26.000
_diffrn_reflns_theta_max 26.363
_diffrn_reflns_theta_min 3.477
_diffrn_source 'micro-focus sealed X-ray tube'
_exptl_absorpt_coefficient_mu 0.071
_exptl_absorpt_correction_T_max 1.00000
_exptl_absorpt_correction_T_min 0.58350
_exptl_absorpt_correction_type multi-scan
_exptl_absorpt_process_details
;
CrysAlisPro 1.171.38.41k (Rigaku Oxford Diffraction, 2015)
Empirical absorption correction using spherical harmonics,
 implemented in SCALE3 ABSPACK scaling algorithm.
;
_exptl_crystal_colour Colorless
_exptl_crystal_density_diffrn 1.010
_exptl_crystal_description Block
_exptl_crystal_F_000 3096
_exptl_crystal_size_max 0.35
_exptl_crystal_size_mid 0.28
_exptl_crystal_size_min 0.25
_platon_squeeze_details
;
TITL 20170707-heyun-lzr-8-2_a.res in R-3
CELL   35.1530   35.1530    8.9968     90.00     90.00    120.00
SPGR R-3
# Solvent Accessible Volume =      2690
# Electrons Found in S.A.V. =       465
# Note: Atoms in Void as Cxxx and Qxxx all others
C101 1.000 1.000 0.000 !       1.53 eA-3
C102 0.424 0.610 0.377 !       1.16 eA-3
C103 0.633 0.313 0.284 !       1.02 eA-3
C104 0.701 0.438 0.132 !       1.00 eA-3
C105 0.248 0.570 0.292 !       0.88 eA-3
C106 0.460 0.673 0.224 !       0.83 eA-3
C107 0.585 0.251 0.091 !       0.82 eA-3
C108 0.966 0.922 0.433 !       0.80 eA-3
C109 0.311 0.556 0.037 !       0.80 eA-3
C110 0.274 0.569 0.220 !       0.79 eA-3
C111 0.691 0.331 0.186 !       0.77 eA-3
C112 0.258 0.624 0.466 !       0.75 eA-3
C113 0.071 0.053 0.318 !       0.73 eA-3
C114 0.445 0.646 0.401 !       0.73 eA-3
C115 0.056 0.056 0.251 !       0.70 eA-3
C116 0.640 0.289 0.055 !       0.65 eA-3
C117 0.608 0.311 0.037 !       0.62 eA-3
C118 0.289 0.643 0.279 !       0.62 eA-3
C119 0.187 0.574 0.240 !       0.61 eA-3
C120 0.442 0.719 0.127 !       0.59 eA-3
C121 0.649 0.379 0.619 !       0.59 eA-3
C122 0.983 0.864 0.369 !       0.59 eA-3
C123 0.890 0.943 0.566 !       0.57 eA-3
C124 0.346 0.688 0.113 !       0.53 eA-3
;
_refine_diff_density_max 0.242
_refine_diff_density_min -0.202
_refine_diff_density_rms 0.036
_refine_ls_extinction_method none
_refine_ls_goodness_of_fit_ref 1.047
_refine_ls_hydrogen_treatment constr
_refine_ls_matrix_type full
_refine_ls_number_parameters 220
_refine_ls_number_reflns 4359
_refine_ls_number_restraints 0
_refine_ls_restrained_S_all 1.047
_refine_ls_R_factor_all 0.0758
_refine_ls_R_factor_gt 0.0533
_refine_ls_shift/su_max 0.001
_refine_ls_shift/su_mean 0.000
_refine_ls_structure_factor_coef Fsqd
_refine_ls_weighting_details 'w=1/[\s^2^(Fo^2^)+(0.0648P)^2^+10.0918P] where P=(Fo^2^+2Fc^2^)/3'
_refine_ls_weighting_scheme calc
_refine_ls_wR_factor_gt 0.1405
_refine_ls_wR_factor_ref 0.1538
_reflns_Friedel_coverage 0.000
_reflns_number_gt 3051
_reflns_number_total 4359
_reflns_threshold_expression 'I > 2\s(I)'
_cod_data_source_file jo7b01728_si_002.cif
_cod_data_source_block lzr_sq_compound_8
_cod_depositor_comments 'Adding full bibliography for 4032895--4032898.cif.'
_cod_original_cell_volume 9628.3(12)
_cod_database_code 4032898
_shelx_shelxl_version_number 2014/7
_shelx_space_group_comment
;
The symmetry employed for this shelxl refinement is uniquely defined
by the following loop, which should always be used as a source of
symmetry information in preference to the above space-group names.
They are only intended as comments.
;
_olex2_refinement_description
;
1. Fixed Uiso
 At 1.2 times of:
  All C(H) groups, All C(H,H) groups
 At 1.5 times of:
  All C(H,H,H) groups, All O(H) groups
2.a Ternary CH refined with riding coordinates:
 C12(H12)
2.b Secondary CH2 refined with riding coordinates:
 C13(H13A,H13B)
2.c Aromatic/amide H refined with riding coordinates:
 C8(H8), C7(H7), C9(H9), C10(H10), C19(H19), C15(H15), C18(H18), C17(H17),
 C16(H16)
2.d Idealised Me refined as rotating group:
 C3(H3A,H3B,H3C), C1(H1A,H1B,H1C)
2.e Idealised tetrahedral OH refined as rotating group:
 O2(H2)
;
_platon_squeeze_void_probe_radius 1.20
_olex2_submission_special_instructions 'No special instructions were received'
_oxdiff_exptl_absorpt_empirical_details
;
Empirical correction (ABSPACK) includes:
- Absorption correction using spherical harmonics
- Frame scaling
;
_oxdiff_exptl_absorpt_empirical_full_max 1.406
_oxdiff_exptl_absorpt_empirical_full_min 0.821

loop_
_space_group_symop_operation_xyz
'x, y, z'
'-y, x-y, z'
'-x+y, -x, z'
'x+2/3, y+1/3, z+1/3'
'-y+2/3, x-y+1/3, z+1/3'
'-x+y+2/3, -x+1/3, z+1/3'
'x+1/3, y+2/3, z+2/3'
'-y+1/3, x-y+2/3, z+2/3'
'-x+y+1/3, -x+2/3, z+2/3'
'-x, -y, -z'
'y, -x+y, -z'
'x-y, x, -z'
'-x+2/3, -y+1/3, -z+1/3'
'y+2/3, -x+y+1/3, -z+1/3'
'x-y+2/3, x+1/3, -z+1/3'
'-x+1/3, -y+2/3, -z+2/3'
'y+1/3, -x+y+2/3, -z+2/3'
'x-y+1/3, x+2/3, -z+2/3'

loop_
_atom_site_label
_atom_site_type_symbol
_atom_site_fract_x
_atom_site_fract_y
_atom_site_fract_z
_atom_site_U_iso_or_equiv
_atom_site_adp_type
_atom_site_occupancy
_atom_site_site_symmetry_order
_atom_site_calc_flag
_atom_site_refinement_flags_posn
O2 O 0.60113(4) 0.68257(4) 0.45901(14) 0.0394(3) Uani 1 1 d .
H2 H 0.6061 0.6671 0.4035 0.059 Uiso 1 1 calc GR
O1 O 0.67774(4) 0.70927(4) 0.63117(13) 0.0409(3) Uani 1 1 d .
O3 O 0.68237(4) 0.79455(4) 0.41109(16) 0.0491(4) Uani 1 1 d .
O4 O 0.57916(5) 0.75761(5) 0.24976(16) 0.0525(4) Uani 1 1 d .
N1 N 0.63768(5) 0.72400(5) 0.46618(16) 0.0354(4) Uani 1 1 d .
C4 C 0.67272(6) 0.73437(6) 0.54859(18) 0.0345(4) Uani 1 1 d .
C6 C 0.63687(6) 0.74579(6) 0.2069(2) 0.0403(4) Uani 1 1 d .
C5 C 0.64110(6) 0.75850(6) 0.3674(2) 0.0378(4) Uani 1 1 d .
C3 C 0.74767(7) 0.79115(8) 0.4611(3) 0.0585(6) Uani 1 1 d .
H3A H 0.7426 0.7734 0.3743 0.088 Uiso 1 1 calc GR
H3B H 0.7628 0.7838 0.5347 0.088 Uiso 1 1 calc GR
H3C H 0.7653 0.8216 0.4350 0.088 Uiso 1 1 calc GR
C12 C 0.60552(6) 0.77185(6) 0.3843(2) 0.0407(4) Uani 1 1 d .
H12 H 0.6205 0.8040 0.3869 0.049 Uiso 1 1 calc R
C2 C 0.70422(6) 0.78271(6) 0.5229(2) 0.0408(4) Uani 1 1 d .
C11 C 0.60101(7) 0.74646(6) 0.1493(2) 0.0451(5) Uani 1 1 d .
C1 C 0.70969(9) 0.80882(7) 0.6627(3) 0.0602(6) Uani 1 1 d .
H1A H 0.7277 0.8396 0.6418 0.090 Uiso 1 1 calc GR
H1B H 0.7234 0.8005 0.7381 0.090 Uiso 1 1 calc GR
H1C H 0.6814 0.8030 0.6970 0.090 Uiso 1 1 calc GR
C8 C 0.64822(8) 0.72105(8) -0.0257(2) 0.0604(6) Uani 1 1 d .
H8 H 0.6639 0.7122 -0.0858 0.072 Uiso 1 1 calc R
C7 C 0.66058(7) 0.73251(7) 0.1204(2) 0.0513(5) Uani 1 1 d .
H7 H 0.6844 0.7313 0.1598 0.062 Uiso 1 1 calc R
C13 C 0.57629(8) 0.75503(7) 0.5195(2) 0.0525(5) Uani 1 1 d .
H13A H 0.5559 0.7239 0.5076 0.063 Uiso 1 1 calc R
H13B H 0.5942 0.7588 0.6064 0.063 Uiso 1 1 calc R
C9 C 0.61282(9) 0.72268(8) -0.0825(2) 0.0604(6) Uani 1 1 d .
H9 H 0.6051 0.7151 -0.1814 0.073 Uiso 1 1 calc R
C10 C 0.58825(8) 0.73527(7) 0.0024(2) 0.0564(6) Uani 1 1 d .
H10 H 0.5643 0.7362 -0.0371 0.068 Uiso 1 1 calc R
C14 C 0.55080(8) 0.77841(8) 0.5443(3) 0.0586(6) Uani 1 1 d .
C19 C 0.56995(10) 0.81920(9) 0.6097(3) 0.0692(7) Uani 1 1 d .
H19 H 0.5991 0.8323 0.6405 0.083 Uiso 1 1 calc R
C15 C 0.50848(11) 0.76085(13) 0.4929(5) 0.1232(15) Uani 1 1 d .
H15 H 0.4948 0.7333 0.4481 0.148 Uiso 1 1 calc R
C18 C 0.54700(13) 0.84133(11) 0.6309(3) 0.0897(10) Uani 1 1 d .
H18 H 0.5600 0.8682 0.6799 0.108 Uiso 1 1 calc R
C17 C 0.50491(14) 0.82301(15) 0.5785(4) 0.1135(13) Uani 1 1 d .
H17 H 0.4892 0.8376 0.5920 0.136 Uiso 1 1 calc R
C16 C 0.48593(15) 0.78366(17) 0.5069(6) 0.152(2) Uani 1 1 d .
H16 H 0.4578 0.7721 0.4674 0.182 Uiso 1 1 calc R

loop_
_atom_site_aniso_label
_atom_site_aniso_U_11
_atom_site_aniso_U_22
_atom_site_aniso_U_33
_atom_site_aniso_U_23
_atom_site_aniso_U_13
_atom_site_aniso_U_12
O2 0.0400(7) 0.0312(7) 0.0434(7) 0.0012(5) 0.0024(6) 0.0150(6)
O1 0.0481(8) 0.0400(7) 0.0380(7) 0.0049(6) -0.0027(6) 0.0247(6)
O3 0.0466(8) 0.0341(7) 0.0580(9) 0.0115(6) -0.0090(7) 0.0137(6)
O4 0.0571(9) 0.0615(9) 0.0532(9) -0.0057(7) -0.0105(7) 0.0403(8)
N1 0.0384(8) 0.0288(8) 0.0370(8) 0.0025(6) -0.0017(6) 0.0153(7)
C4 0.0403(10) 0.0357(9) 0.0295(9) -0.0011(7) 0.0025(7) 0.0205(8)
C6 0.0435(11) 0.0403(10) 0.0378(10) 0.0094(8) 0.0047(8) 0.0215(9)
C5 0.0385(10) 0.0339(9) 0.0388(10) 0.0066(8) 0.0012(8) 0.0165(8)
C3 0.0436(12) 0.0559(13) 0.0710(15) 0.0147(11) 0.0068(11) 0.0210(11)
C12 0.0485(11) 0.0373(10) 0.0412(10) 0.0017(8) -0.0031(9) 0.0252(9)
C2 0.0456(11) 0.0374(10) 0.0404(10) 0.0027(8) -0.0044(8) 0.0215(9)
C11 0.0551(12) 0.0438(11) 0.0426(11) 0.0052(9) -0.0003(9) 0.0295(10)
C1 0.0749(16) 0.0400(12) 0.0582(14) -0.0097(10) -0.0090(12) 0.0231(11)
C8 0.0741(16) 0.0707(16) 0.0414(12) 0.0090(11) 0.0138(11) 0.0400(13)
C7 0.0548(13) 0.0617(13) 0.0431(11) 0.0105(10) 0.0090(10) 0.0334(11)
C13 0.0599(13) 0.0506(12) 0.0571(13) 0.0098(10) 0.0127(11) 0.0353(11)
C9 0.0900(18) 0.0602(14) 0.0358(11) 0.0043(10) 0.0005(11) 0.0410(14)
C10 0.0702(15) 0.0548(13) 0.0502(13) 0.0017(10) -0.0159(11) 0.0356(12)
C14 0.0615(14) 0.0588(14) 0.0663(15) 0.0040(11) 0.0126(12) 0.0382(12)
C19 0.0842(18) 0.0771(17) 0.0621(15) -0.0082(13) -0.0008(13) 0.0523(16)
C15 0.072(2) 0.112(3) 0.204(4) -0.059(3) -0.024(2) 0.060(2)
C18 0.133(3) 0.093(2) 0.0751(19) -0.0112(16) 0.0093(19) 0.080(2)
C17 0.125(3) 0.148(4) 0.122(3) -0.016(3) 0.006(2) 0.109(3)
C16 0.101(3) 0.165(4) 0.232(5) -0.072(4) -0.038(3) 0.099(3)

loop_
_atom_type_symbol
_atom_type_description
_atom_type_scat_dispersion_real
_atom_type_scat_dispersion_imag
_atom_type_scat_source
C C 0.0033 0.0016 'International Tables Vol C Tables 4.2.6.8 and 6.1.1.4'
H H 0.0000 0.0000 'International Tables Vol C Tables 4.2.6.8 and 6.1.1.4'
N N 0.0061 0.0033 'International Tables Vol C Tables 4.2.6.8 and 6.1.1.4'
O O 0.0106 0.0060 'International Tables Vol C Tables 4.2.6.8 and 6.1.1.4'

loop_
_geom_angle_atom_site_label_1
_geom_angle_atom_site_label_2
_geom_angle_atom_site_label_3
_geom_angle
N1 O2 H2 109.5
C5 O3 C2 112.78(13)
C11 O4 C12 107.28(14)
O2 N1 C5 119.67(14)
C4 N1 O2 124.34(14)
C4 N1 C5 115.71(14)
O1 C4 N1 125.99(17)
O1 C4 C2 127.62(17)
N1 C4 C2 106.37(15)
C11 C6 C5 108.25(17)
C11 C6 C7 120.50(19)
C7 C6 C5 131.14(18)
O3 C5 N1 101.26(13)
O3 C5 C6 115.93(15)
O3 C5 C12 108.74(15)
N1 C5 C6 112.64(15)
N1 C5 C12 116.68(15)
C6 C5 C12 102.16(15)
H3A C3 H3B 109.5
H3A C3 H3C 109.5
H3B C3 H3C 109.5
C2 C3 H3A 109.5
C2 C3 H3B 109.5
C2 C3 H3C 109.5
O4 C12 C5 106.65(15)
O4 C12 H12 107.5
O4 C12 C13 110.16(17)
C5 C12 H12 107.5
C13 C12 C5 117.09(16)
C13 C12 H12 107.5
O3 C2 C4 103.51(15)
O3 C2 C3 108.52(16)
O3 C2 C1 109.18(16)
C3 C2 C4 112.19(16)
C3 C2 C1 112.24(19)
C1 C2 C4 110.79(16)
O4 C11 C6 114.13(17)
O4 C11 C10 124.30(19)
C6 C11 C10 121.5(2)
C2 C1 H1A 109.5
C2 C1 H1B 109.5
C2 C1 H1C 109.5
H1A C1 H1B 109.5
H1A C1 H1C 109.5
H1B C1 H1C 109.5
C7 C8 H8 119.9
C9 C8 H8 119.9
C9 C8 C7 120.1(2)
C6 C7 H7 120.6
C8 C7 C6 118.7(2)
C8 C7 H7 120.6
C12 C13 H13A 109.1
C12 C13 H13B 109.1
H13A C13 H13B 107.9
C14 C13 C12 112.33(18)
C14 C13 H13A 109.1
C14 C13 H13B 109.1
C8 C9 H9 118.9
C8 C9 C10 122.2(2)
C10 C9 H9 118.9
C11 C10 H10 121.6
C9 C10 C11 116.9(2)
C9 C10 H10 121.6
C19 C14 C13 121.2(2)
C19 C14 C15 117.9(2)
C15 C14 C13 120.7(2)
C14 C19 H19 119.1
C14 C19 C18 121.7(3)
C18 C19 H19 119.1
C14 C15 H15 119.6
C14 C15 C16 120.8(3)
C16 C15 H15 119.6
C19 C18 H18 120.5
C17 C18 C19 119.0(3)
C17 C18 H18 120.5
C18 C17 H17 119.8
C16 C17 C18 120.4(3)
C16 C17 H17 119.8
C15 C16 H16 120.0
C17 C16 C15 120.0(4)
C17 C16 H16 120.0

loop_
_geom_bond_atom_site_label_1
_geom_bond_atom_site_label_2
_geom_bond_distance
O2 H2 0.8200
O2 N1 1.3802(18)
O1 C4 1.232(2)
O3 C5 1.424(2)
O3 C2 1.448(2)
O4 C12 1.452(2)
O4 C11 1.364(2)
N1 C4 1.323(2)
N1 C5 1.459(2)
C4 C2 1.512(3)
C6 C5 1.497(3)
C6 C11 1.374(3)
C6 C7 1.381(3)
C5 C12 1.548(3)
C3 H3A 0.9600
C3 H3B 0.9600
C3 H3C 0.9600
C3 C2 1.509(3)
C12 H12 0.9800
C12 C13 1.509(3)
C2 C1 1.511(3)
C11 C10 1.388(3)
C1 H1A 0.9600
C1 H1B 0.9600
C1 H1C 0.9600
C8 H8 0.9300
C8 C7 1.379(3)
C8 C9 1.373(3)
C7 H7 0.9300
C13 H13A 0.9700
C13 H13B 0.9700
C13 C14 1.505(3)
C9 H9 0.9300
C9 C10 1.381(3)
C10 H10 0.9300
C14 C19 1.375(3)
C14 C15 1.375(4)
C19 H19 0.9300
C19 C18 1.386(4)
C15 H15 0.9300
C15 C16 1.387(5)
C18 H18 0.9300
C18 C17 1.369(5)
C17 H17 0.9300
C17 C16 1.360(5)
C16 H16 0.9300

loop_
_geom_torsion_atom_site_label_1
_geom_torsion_atom_site_label_2
_geom_torsion_atom_site_label_3
_geom_torsion_atom_site_label_4
_geom_torsion
O2 N1 C4 O1 -0.9(3)
O2 N1 C4 C2 -179.82(14)
O2 N1 C5 O3 179.81(14)
O2 N1 C5 C6 -55.7(2)
O2 N1 C5 C12 62.0(2)
O1 C4 C2 O3 177.32(17)
O1 C4 C2 C3 60.5(2)
O1 C4 C2 C1 -65.8(2)
O3 C5 C12 O4 134.46(15)
O3 C5 C12 C13 -101.68(19)
O4 C12 C13 C14 -71.8(2)
O4 C11 C10 C9 -176.8(2)
N1 C4 C2 O3 -3.82(19)
N1 C4 C2 C3 -120.61(17)
N1 C4 C2 C1 113.09(18)
N1 C5 C12 O4 -111.88(17)
N1 C5 C12 C13 12.0(3)
C4 N1 C5 O3 -6.1(2)
C4 N1 C5 C6 118.41(17)
C4 N1 C5 C12 -123.88(17)
C6 C5 C12 O4 11.41(18)
C6 C5 C12 C13 135.26(18)
C6 C11 C10 C9 1.1(3)
C5 O3 C2 C4 0.2(2)
C5 O3 C2 C3 119.52(18)
C5 O3 C2 C1 -117.86(18)
C5 N1 C4 O1 -174.74(16)
C5 N1 C4 C2 6.4(2)
C5 C6 C11 O4 -0.7(2)
C5 C6 C11 C10 -178.81(18)
C5 C6 C7 C8 177.6(2)
C5 C12 C13 C14 166.11(18)
C12 O4 C11 C6 8.4(2)
C12 O4 C11 C10 -173.50(19)
C12 C13 C14 C19 -79.6(3)
C12 C13 C14 C15 95.9(3)
C2 O3 C5 N1 3.13(19)
C2 O3 C5 C6 -119.09(17)
C2 O3 C5 C12 126.56(16)
C11 O4 C12 C5 -12.26(19)
C11 O4 C12 C13 -140.30(16)
C11 C6 C5 O3 -124.78(18)
C11 C6 C5 N1 119.24(17)
C11 C6 C5 C12 -6.7(2)
C11 C6 C7 C8 1.6(3)
C8 C9 C10 C11 0.1(4)
C7 C6 C5 O3 58.9(3)
C7 C6 C5 N1 -57.1(3)
C7 C6 C5 C12 177.0(2)
C7 C6 C11 O4 176.11(18)
C7 C6 C11 C10 -2.0(3)
C7 C8 C9 C10 -0.5(4)
C13 C14 C19 C18 178.9(2)
C13 C14 C15 C16 -175.7(4)
C9 C8 C7 C6 -0.4(3)
C14 C19 C18 C17 -3.3(5)
C14 C15 C16 C17 -3.1(8)
C19 C14 C15 C16 -0.1(6)
C19 C18 C17 C16 0.0(6)
C15 C14 C19 C18 3.3(4)
C18 C17 C16 C15 3.1(8)

loop_
_platon_squeeze_void_nr
_platon_squeeze_void_average_x
_platon_squeeze_void_average_y
_platon_squeeze_void_average_z
_platon_squeeze_void_volume
_platon_squeeze_void_count_electrons
_platon_squeeze_void_content
1 0.000 0.000 -0.013 895 158 ' '
2 0.333 0.667 0.287 896 158 ' '
3 0.667 0.333 -0.046 897 158 ' '
